data_7222390
loop_
_publ_author_name
'Eschen, M.'
'Jeitschko, W.'

_publ_section_title
;
 Preparation and crystal structures of ternary rare earth silver andgold
 arsenides Ln Ag As2 and Ln Au As2 with Ln = La - Nd, Sm, Gdand Tb
;
_journal_name_full
;
Zeitschrift fuer Naturforschung, Teil B. Anorganische Chemie, Organische 
Chemie (42,1987-)
;
_journal_page_first 399
_journal_page_last 409
_journal_volume 58
_journal_year 2003
_chemical_formula_sum 'As2 Au Ce'
_chemical_name_systematic 'Ce Au As2'
_space_group_IT_number 129
_symmetry_space_group_name_Hall '-P 4a 2a'
_symmetry_space_group_name_H-M 'P 4/n m m :2'
_cell_angle_alpha 90
_cell_angle_beta 90
_cell_angle_gamma 90
_cell_formula_units_Z 2
_cell_length_a 4.1135
_cell_length_b 4.1135
_cell_length_c 10.153
_cell_volume 171.798
_citation_journal_id_ASTM ZNBSEN
_cod_data_source_file Eschen_ZNBSEN_2003_1158.cif
_cod_data_source_block As2Au1Ce1
_cod_original_cell_volume 171.7977
_cod_original_formula_sum 'As2 Au1 Ce1'
_cod_database_code 7222390

loop_
_symmetry_equiv_pos_as_xyz
x,y,z
-y+1/2,x,z
-x+1/2,-y+1/2,z
y,-x+1/2,z
x+1/2,-y,-z
y+1/2,x+1/2,-z
-x,y+1/2,-z
-y,-x,-z
-x,-y,-z
y-1/2,-x,-z
x-1/2,y-1/2,-z
-y,x-1/2,-z
-x-1/2,y,z
-y-1/2,-x-1/2,z
x,-y-1/2,z
y,x,z

loop_
_atom_site_label
_atom_site_type_symbol
_atom_site_fract_x
_atom_site_fract_y
_atom_site_fract_z
_atom_site_occupancy
_atom_site_U_iso_or_equiv
Ce1 Ce+3 0.25 0.25 0.2343 1 0.0
As2 As-1 0.6957 0.25 0.0013 0.25 0.0
As1 As-3 0.25 0.25 0.68 1 0.0
Au1 Au+1 0.75 0.25 0.5 1 0.0
